data_7156245
loop_
_publ_author_name
'Duan, Wenzeng'
'Liu, Qingsong'
'Huo, Yanmin'
'Cui, Jichun'
'Gong, Shuwen'
'Liu, Zhipeng'

_publ_section_title
;
 AIE-active boron complexes based on benzothiazole-hydrazone chelates.
;
_journal_issue 27
_journal_name_full 'Organic &amp; biomolecular chemistry'
_journal_page_first 4977
_journal_page_last 4984
_journal_paper_doi 10.1039/c8ob00755a
_journal_volume 16
_journal_year 2018
_chemical_formula_sum 'C39 H26 B4 Cl2 F8 N8 O2 S2'
_chemical_formula_weight 968.94
_space_group_IT_number 14
_space_group_name_Hall '-P 2yn'
_space_group_name_H-M_alt 'P 1 21/n 1'
_symmetry_cell_setting monoclinic
_symmetry_space_group_name_Hall '-P 2yn'
_symmetry_space_group_name_H-M 'P 1 21/n 1'
_atom_sites_solution_hydrogens geom
_atom_sites_solution_primary direct
_atom_sites_solution_secondary difmap
_audit_block_doi 10.5517/ccdc.csd.cc1lbvg7
_audit_creation_method SHELXL-97
_audit_update_record
;
2016-03-23 deposited with the CCDC.
2018-05-04 downloaded from the CCDC.
;
_cell_angle_alpha 90.00
_cell_angle_beta 104.248(7)
_cell_angle_gamma 90.00
_cell_formula_units_Z 4
_cell_length_a 10.6491(7)
_cell_length_b 22.7467(13)
_cell_length_c 17.0946(10)
_cell_measurement_reflns_used 4236
_cell_measurement_temperature 293(2)
_cell_measurement_theta_max 25.8570
_cell_measurement_theta_min 3.0380
_cell_volume 4013.5(4)
_computing_structure_refinement 'SHELXL-97 (Sheldrick, 1997)'
_computing_structure_solution 'SHELXS-97 (Sheldrick, 1990)'
_diffrn_ambient_temperature 293(2)
_diffrn_measured_fraction_theta_full 0.999
_diffrn_measured_fraction_theta_max 0.999
_diffrn_measurement_device_type 'CCD area detector'
_diffrn_measurement_method 'phi and omega scans'
_diffrn_radiation_monochromator graphite
_diffrn_radiation_source 'fine-focus sealed tube'
_diffrn_radiation_type MoK\a
_diffrn_radiation_wavelength 0.71073
_diffrn_reflns_av_R_equivalents 0.0661
_diffrn_reflns_av_sigmaI/netI 0.0566
_diffrn_reflns_limit_h_max 12
_diffrn_reflns_limit_h_min -12
_diffrn_reflns_limit_k_max 27
_diffrn_reflns_limit_k_min -26
_diffrn_reflns_limit_l_max 20
_diffrn_reflns_limit_l_min -18
_diffrn_reflns_number 30469
_diffrn_reflns_theta_full 25.02
_diffrn_reflns_theta_max 25.02
_diffrn_reflns_theta_min 2.62
_exptl_absorpt_coefficient_mu 0.353
_exptl_absorpt_correction_T_max 0.9826
_exptl_absorpt_correction_T_min 0.9655
_exptl_absorpt_correction_type multi-scan
_exptl_absorpt_process_details sadabs
_exptl_crystal_colour yellow
_exptl_crystal_density_diffrn 1.604
_exptl_crystal_density_method 'not measured'
_exptl_crystal_description block
_exptl_crystal_F_000 1960
_exptl_crystal_size_max 0.10
_exptl_crystal_size_mid 0.08
_exptl_crystal_size_min 0.05
_refine_diff_density_max 0.762
_refine_diff_density_min -0.412
_refine_diff_density_rms 0.074
_refine_ls_extinction_method none
_refine_ls_goodness_of_fit_ref 1.035
_refine_ls_hydrogen_treatment constr
_refine_ls_matrix_type full
_refine_ls_number_parameters 586
_refine_ls_number_reflns 7079
_refine_ls_number_restraints 2196
_refine_ls_restrained_S_all 0.966
_refine_ls_R_factor_all 0.1126
_refine_ls_R_factor_gt 0.0678
_refine_ls_shift/su_max 0.000
_refine_ls_shift/su_mean 0.000
_refine_ls_structure_factor_coef Fsqd
_refine_ls_weighting_details 'calc w=1/[\s^2^(Fo^2^)+(0.0975P)^2^+3.5309P] where P=(Fo^2^+2Fc^2^)/3'
_refine_ls_weighting_scheme calc
_refine_ls_wR_factor_gt 0.1705
_refine_ls_wR_factor_ref 0.2083
_reflns_number_gt 4409
_reflns_number_total 7079
_reflns_threshold_expression >2sigma(I)
_cod_data_source_file c8ob00755a2.cif
_cod_data_source_block exp_3964
_cod_depositor_comments 'Adding full bibliography for 7156244--7156247.cif.'
_cod_database_code 7156245

loop_
_symmetry_equiv_pos_as_xyz
'x, y, z'
'-x+1/2, y+1/2, -z+1/2'
'-x, -y, -z'
'x-1/2, -y-1/2, z-1/2'

loop_
_atom_site_label
_atom_site_type_symbol
_atom_site_fract_x
_atom_site_fract_y
_atom_site_fract_z
_atom_site_U_iso_or_equiv
_atom_site_adp_type
_atom_site_occupancy
_atom_site_symmetry_multiplicity
_atom_site_calc_flag
_atom_site_refinement_flags
S1 S 0.29127(11) 0.44951(5) 0.77839(6) 0.0457(3) Uani 1 1 d U
S2 S 0.16566(10) 0.45097(5) 0.95271(6) 0.0464(3) Uani 1 1 d U
Cl1 Cl 0.89626(15) 0.56166(7) 0.61162(11) 0.0911(5) Uani 1 1 d U
Cl2 Cl 0.64235(15) 0.55267(8) 0.63951(9) 0.0902(5) Uani 1 1 d U
F1 F 0.5912(3) 0.39369(12) 0.62178(18) 0.0708(8) Uani 1 1 d U
F2 F 0.4060(3) 0.34653(11) 0.56291(14) 0.0654(7) Uani 1 1 d U
F3 F 0.6344(3) 0.23983(17) 0.93578(17) 0.0975(11) Uani 1 1 d U
F4 F 0.4638(3) 0.18643(12) 0.8741(2) 0.0913(10) Uani 1 1 d U
F5 F 0.0867(3) 0.35068(11) 1.18640(14) 0.0630(7) Uani 1 1 d U
F6 F -0.0966(3) 0.40033(12) 1.13238(16) 0.0689(8) Uani 1 1 d U
F7 F 0.0123(4) 0.18070(12) 0.8889(2) 0.0989(11) Uani 1 1 d U
F8 F -0.1584(3) 0.23199(17) 0.82311(17) 0.0953(11) Uani 1 1 d U
N1 N 0.4068(3) 0.40888(13) 0.67534(17) 0.0358(7) Uani 1 1 d U
N2 N 0.5441(4) 0.25767(16) 0.7966(2) 0.0561(10) Uani 1 1 d U
H40 H 0.5887 0.2337 0.7754 0.067 Uiso 1 1 calc R
N3 N 0.4315(3) 0.28923(14) 0.90015(18) 0.0376(7) Uani 1 1 d U
N4 N 0.3922(3) 0.33642(13) 0.85785(17) 0.0335(7) Uani 1 1 d U
N5 N 0.0794(3) 0.41080(14) 1.06990(18) 0.0384(7) Uani 1 1 d U
N6 N -0.0653(4) 0.25624(16) 0.9607(2) 0.0566(10) Uani 1 1 d U
H41 H -0.1079 0.2334 0.9849 0.068 Uiso 1 1 calc R
N7 N 0.0437(3) 0.28194(14) 0.85298(18) 0.0382(7) Uani 1 1 d U
N8 N 0.0799(3) 0.33161(14) 0.88951(17) 0.0357(7) Uani 1 1 d U
O1 O 0.5273(3) 0.31442(13) 0.68651(17) 0.0567(8) Uani 1 1 d U
O2 O -0.0462(3) 0.31802(13) 1.06619(16) 0.0581(8) Uani 1 1 d U
B1 B 0.4856(5) 0.3659(2) 0.6338(3) 0.0429(11) Uani 1 1 d U
B2 B 0.5228(5) 0.2410(2) 0.8787(3) 0.0550(13) Uani 1 1 d U
B3 B 0.0034(5) 0.3698(2) 1.1171(3) 0.0445(11) Uani 1 1 d U
B4 B -0.0473(5) 0.2350(3) 0.8795(3) 0.0554(12) Uani 1 1 d U
C1 C 0.2875(4) 0.49095(17) 0.6926(2) 0.0429(9) Uani 1 1 d U
C2 C 0.2284(4) 0.54504(19) 0.6708(3) 0.0558(11) Uani 1 1 d U
H2 H 0.1852 0.5644 0.7043 0.067 Uiso 1 1 calc R
C3 C 0.2357(5) 0.5686(2) 0.5994(3) 0.0656(13) Uani 1 1 d U
H3 H 0.1964 0.6046 0.5836 0.079 Uiso 1 1 calc R
C4 C 0.3000(5) 0.5404(2) 0.5497(3) 0.0611(12) Uani 1 1 d U
H4 H 0.3028 0.5579 0.5010 0.073 Uiso 1 1 calc R
C5 C 0.3605(4) 0.48717(19) 0.5699(2) 0.0503(10) Uani 1 1 d U
H5 H 0.4041 0.4684 0.5361 0.060 Uiso 1 1 calc R
C6 C 0.3535(4) 0.46276(17) 0.6431(2) 0.0397(9) Uani 1 1 d U
C7 C 0.3800(3) 0.39696(16) 0.7455(2) 0.0337(8) Uani 1 1 d U
C8 C 0.4259(3) 0.34450(16) 0.7883(2) 0.0342(8) Uani 1 1 d U
C9 C 0.5013(4) 0.30453(18) 0.7556(2) 0.0405(9) Uani 1 1 d U
C10 C 0.3904(3) 0.28568(17) 0.9746(2) 0.0367(8) Uani 1 1 d U
C11 C 0.3249(4) 0.23713(18) 0.9878(2) 0.0444(9) Uani 1 1 d U
H11 H 0.3082 0.2073 0.9494 0.053 Uiso 1 1 calc R
C12 C 0.2821(4) 0.2312(2) 1.0583(3) 0.0503(10) Uani 1 1 d U
H12 H 0.2370 0.1977 1.0664 0.060 Uiso 1 1 calc R
C13 C 0.3060(4) 0.2741(2) 1.1148(2) 0.0489(10) Uani 1 1 d U
H13 H 0.2765 0.2698 1.1614 0.059 Uiso 1 1 calc R
C14 C 0.3753(4) 0.32516(19) 1.1040(2) 0.0428(9) Uani 1 1 d U
C15 C 0.4186(3) 0.33176(18) 1.0325(2) 0.0393(9) Uani 1 1 d U
C16 C 0.4918(4) 0.38262(19) 1.0241(2) 0.0508(10) Uani 1 1 d U
H16 H 0.5231 0.3873 0.9783 0.061 Uiso 1 1 calc R
C17 C 0.5165(5) 0.4248(2) 1.0828(3) 0.0625(12) Uani 1 1 d U
H17 H 0.5647 0.4578 1.0770 0.075 Uiso 1 1 calc R
C18 C 0.4691(5) 0.4182(2) 1.1522(3) 0.0640(13) Uani 1 1 d U
H18 H 0.4845 0.4476 1.1912 0.077 Uiso 1 1 calc R
C19 C 0.4021(4) 0.3701(2) 1.1630(3) 0.0559(11) Uani 1 1 d U
H19 H 0.3729 0.3663 1.2097 0.067 Uiso 1 1 calc R
C20 C 0.1845(4) 0.49392(19) 1.0390(2) 0.0449(10) Uani 1 1 d U
C21 C 0.2418(4) 0.5486(2) 1.0530(3) 0.0571(11) Uani 1 1 d U
H21 H 0.2707 0.5684 1.0131 0.069 Uiso 1 1 calc R
C22 C 0.2545(4) 0.5728(2) 1.1292(3) 0.0599(12) Uani 1 1 d U
H22 H 0.2927 0.6096 1.1408 0.072 Uiso 1 1 calc R
C23 C 0.2113(4) 0.5432(2) 1.1880(3) 0.0576(12) Uani 1 1 d U
H23 H 0.2251 0.5595 1.2392 0.069 Uiso 1 1 calc R
C24 C 0.1485(4) 0.4900(2) 1.1727(2) 0.0523(11) Uani 1 1 d U
H24 H 0.1161 0.4713 1.2120 0.063 Uiso 1 1 calc R
C25 C 0.1347(4) 0.46510(17) 1.0966(2) 0.0406(9) Uani 1 1 d U
C26 C 0.0929(3) 0.39768(17) 0.9963(2) 0.0365(8) Uani 1 1 d U
C27 C 0.0478(3) 0.34342(16) 0.9583(2) 0.0352(8) Uani 1 1 d U
C28 C -0.0233(4) 0.30507(19) 0.9973(2) 0.0463(10) Uani 1 1 d U
C29 C 0.0878(4) 0.27382(18) 0.7802(2) 0.0385(9) Uani 1 1 d U
C30 C 0.1533(4) 0.22436(19) 0.7718(2) 0.0480(10) Uani 1 1 d U
H30 H 0.1655 0.1955 0.8115 0.058 Uiso 1 1 calc R
C31 C 0.2034(4) 0.2159(2) 0.7038(3) 0.0564(11) Uani 1 1 d U
H31 H 0.2483 0.1817 0.6987 0.068 Uiso 1 1 calc R
C32 C 0.1861(4) 0.2577(2) 0.6456(3) 0.0525(11) Uani 1 1 d U
H32 H 0.2219 0.2524 0.6016 0.063 Uiso 1 1 calc R
C33 C 0.1145(4) 0.30879(19) 0.6510(2) 0.0423(9) Uani 1 1 d U
C34 C 0.0627(4) 0.31748(17) 0.7193(2) 0.0387(9) Uani 1 1 d U
C35 C -0.0168(4) 0.36739(19) 0.7200(2) 0.0484(10) Uani 1 1 d U
H35 H -0.0545 0.3731 0.7630 0.058 Uiso 1 1 calc R
C36 C -0.0385(5) 0.4067(2) 0.6588(3) 0.0598(12) Uani 1 1 d U
H36 H -0.0924 0.4388 0.6597 0.072 Uiso 1 1 calc R
C37 C 0.0191(5) 0.3999(2) 0.5943(3) 0.0606(12) Uani 1 1 d U
H37 H 0.0069 0.4282 0.5540 0.073 Uiso 1 1 calc R
C38 C 0.0920(4) 0.3525(2) 0.5903(2) 0.0516(11) Uani 1 1 d U
H38 H 0.1287 0.3483 0.5466 0.062 Uiso 1 1 calc R
C39 C 0.7617(5) 0.5997(2) 0.6227(3) 0.0733(15) Uani 1 1 d U
H39A H 0.7269 0.6226 0.5743 0.088 Uiso 1 1 calc R
H39B H 0.7869 0.6267 0.6677 0.088 Uiso 1 1 calc R

loop_
_atom_site_aniso_label
_atom_site_aniso_U_11
_atom_site_aniso_U_22
_atom_site_aniso_U_33
_atom_site_aniso_U_23
_atom_site_aniso_U_13
_atom_site_aniso_U_12
S1 0.0580(7) 0.0433(6) 0.0410(6) -0.0001(5) 0.0222(5) 0.0093(5)
S2 0.0529(6) 0.0536(6) 0.0390(6) -0.0041(5) 0.0233(5) -0.0115(5)
Cl1 0.0839(10) 0.0788(10) 0.1134(13) 0.0067(9) 0.0301(9) 0.0000(8)
Cl2 0.0804(10) 0.1139(12) 0.0758(10) -0.0045(9) 0.0181(8) -0.0176(9)
F1 0.0663(17) 0.0752(18) 0.085(2) 0.0040(16) 0.0462(16) 0.0018(15)
F2 0.0895(19) 0.0665(17) 0.0373(13) -0.0105(12) 0.0103(13) 0.0149(15)
F3 0.0668(18) 0.173(3) 0.0570(17) 0.035(2) 0.0229(15) 0.057(2)
F4 0.135(3) 0.0522(17) 0.107(2) 0.0161(17) 0.068(2) 0.0278(18)
F5 0.0825(18) 0.0717(17) 0.0352(13) 0.0089(12) 0.0152(13) -0.0055(14)
F6 0.0686(17) 0.0846(19) 0.0669(17) -0.0027(15) 0.0423(15) -0.0006(15)
F7 0.151(3) 0.0522(17) 0.115(3) -0.0028(18) 0.073(2) -0.0125(19)
F8 0.075(2) 0.161(3) 0.0551(17) -0.0290(19) 0.0243(16) -0.054(2)
N1 0.0402(17) 0.0375(16) 0.0298(15) -0.0011(13) 0.0089(13) -0.0012(14)
N2 0.071(2) 0.059(2) 0.0471(19) 0.0104(18) 0.0317(18) 0.0320(19)
N3 0.0383(16) 0.0462(17) 0.0286(15) 0.0047(14) 0.0087(13) 0.0052(14)
N4 0.0329(15) 0.0395(16) 0.0280(14) 0.0001(13) 0.0073(13) 0.0002(13)
N5 0.0391(17) 0.0481(18) 0.0290(15) -0.0003(14) 0.0106(13) 0.0002(15)
N6 0.069(2) 0.063(2) 0.044(2) -0.0037(18) 0.0280(18) -0.0245(19)
N7 0.0410(17) 0.0441(18) 0.0316(16) -0.0022(14) 0.0128(14) -0.0027(14)
N8 0.0386(16) 0.0436(17) 0.0272(15) 0.0002(14) 0.0126(13) 0.0004(14)
O1 0.079(2) 0.0595(18) 0.0418(15) 0.0122(14) 0.0343(15) 0.0264(16)
O2 0.078(2) 0.0679(19) 0.0376(15) -0.0063(14) 0.0309(15) -0.0251(16)
B1 0.051(3) 0.050(3) 0.032(2) 0.006(2) 0.017(2) 0.008(2)
B2 0.060(3) 0.061(3) 0.047(3) 0.013(2) 0.020(2) 0.018(3)
B3 0.050(3) 0.056(3) 0.031(2) -0.002(2) 0.017(2) -0.006(2)
B4 0.059(3) 0.062(3) 0.048(3) -0.005(2) 0.018(2) -0.012(3)
C1 0.048(2) 0.042(2) 0.040(2) 0.0007(18) 0.0128(18) -0.0027(18)
C2 0.062(3) 0.044(2) 0.059(3) 0.000(2) 0.010(2) 0.010(2)
C3 0.078(3) 0.047(3) 0.067(3) 0.007(2) 0.007(3) 0.004(2)
C4 0.071(3) 0.051(3) 0.056(3) 0.017(2) 0.006(2) -0.005(2)
C5 0.060(2) 0.051(2) 0.039(2) 0.0072(19) 0.0106(19) -0.005(2)
C6 0.042(2) 0.039(2) 0.0359(19) 0.0000(17) 0.0056(17) -0.0021(17)
C7 0.0334(18) 0.0405(19) 0.0291(17) -0.0035(16) 0.0113(15) -0.0001(16)
C8 0.0376(19) 0.0401(19) 0.0256(17) -0.0011(15) 0.0090(15) 0.0020(16)
C9 0.046(2) 0.046(2) 0.0321(19) 0.0018(17) 0.0155(17) 0.0089(18)
C10 0.0352(19) 0.048(2) 0.0268(17) 0.0051(16) 0.0082(15) 0.0069(17)
C11 0.049(2) 0.045(2) 0.039(2) 0.0076(18) 0.0115(18) 0.0003(19)
C12 0.052(2) 0.052(2) 0.049(2) 0.015(2) 0.018(2) 0.000(2)
C13 0.047(2) 0.066(3) 0.036(2) 0.016(2) 0.0165(18) 0.009(2)
C14 0.0342(19) 0.062(2) 0.0317(19) 0.0014(18) 0.0069(16) 0.0096(18)
C15 0.0272(18) 0.057(2) 0.0325(18) 0.0065(18) 0.0051(15) 0.0043(17)
C16 0.047(2) 0.068(3) 0.039(2) -0.007(2) 0.0144(18) -0.008(2)
C17 0.058(3) 0.078(3) 0.053(3) -0.020(2) 0.018(2) -0.020(2)
C18 0.058(3) 0.081(3) 0.051(3) -0.025(2) 0.009(2) 0.000(3)
C19 0.052(2) 0.082(3) 0.036(2) -0.004(2) 0.0140(19) 0.004(2)
C20 0.039(2) 0.057(2) 0.040(2) -0.0054(19) 0.0123(17) -0.0025(19)
C21 0.059(3) 0.057(3) 0.059(3) -0.009(2) 0.022(2) -0.013(2)
C22 0.051(3) 0.062(3) 0.066(3) -0.017(2) 0.013(2) -0.009(2)
C23 0.055(3) 0.066(3) 0.047(2) -0.019(2) 0.005(2) 0.008(2)
C24 0.054(2) 0.065(3) 0.037(2) -0.009(2) 0.0104(19) 0.009(2)
C25 0.0377(19) 0.048(2) 0.0361(19) -0.0031(18) 0.0084(16) 0.0041(18)
C26 0.0368(19) 0.047(2) 0.0281(17) 0.0006(16) 0.0131(15) 0.0017(17)
C27 0.0368(18) 0.044(2) 0.0280(17) 0.0020(16) 0.0141(15) -0.0019(16)
C28 0.052(2) 0.057(2) 0.033(2) -0.0024(19) 0.0158(18) -0.009(2)
C29 0.0333(19) 0.052(2) 0.0314(18) -0.0071(17) 0.0099(16) -0.0032(17)
C30 0.051(2) 0.051(2) 0.039(2) -0.0057(18) 0.0070(18) 0.003(2)
C31 0.054(2) 0.062(3) 0.054(3) -0.019(2) 0.016(2) 0.008(2)
C32 0.048(2) 0.071(3) 0.041(2) -0.015(2) 0.0150(19) -0.003(2)
C33 0.0349(19) 0.061(2) 0.0311(19) -0.0123(18) 0.0081(16) -0.0119(18)
C34 0.0367(19) 0.049(2) 0.0310(18) -0.0056(17) 0.0089(16) -0.0046(17)
C35 0.052(2) 0.057(2) 0.037(2) 0.0001(19) 0.0141(18) 0.002(2)
C36 0.069(3) 0.062(3) 0.050(2) 0.010(2) 0.018(2) 0.012(2)
C37 0.068(3) 0.068(3) 0.043(2) 0.008(2) 0.009(2) -0.006(2)
C38 0.050(2) 0.071(3) 0.035(2) -0.004(2) 0.0129(18) -0.011(2)
C39 0.087(4) 0.053(3) 0.075(4) 0.000(3) 0.011(3) 0.003(3)

loop_
_atom_type_symbol
_atom_type_description
_atom_type_scat_dispersion_real
_atom_type_scat_dispersion_imag
_atom_type_scat_source
C C 0.0033 0.0016 'International Tables Vol C Tables 4.2.6.8 and 6.1.1.4'
H H 0.0000 0.0000 'International Tables Vol C Tables 4.2.6.8 and 6.1.1.4'
O O 0.0106 0.0060 'International Tables Vol C Tables 4.2.6.8 and 6.1.1.4'
S S 0.1246 0.1234 'International Tables Vol C Tables 4.2.6.8 and 6.1.1.4'
Cl Cl 0.1484 0.1585 'International Tables Vol C Tables 4.2.6.8 and 6.1.1.4'
F F 0.0171 0.0103 'International Tables Vol C Tables 4.2.6.8 and 6.1.1.4'
N N 0.0061 0.0033 'International Tables Vol C Tables 4.2.6.8 and 6.1.1.4'
B B 0.0013 0.0007 'International Tables Vol C Tables 4.2.6.8 and 6.1.1.4'

loop_
_geom_angle_atom_site_label_1
_geom_angle_atom_site_label_2
_geom_angle_atom_site_label_3
_geom_angle
C7 S1 C1 90.07(18)
C26 S2 C20 89.93(19)
C7 N1 C6 112.1(3)
C7 N1 B1 122.6(3)
C6 N1 B1 125.2(3)
C9 N2 B2 126.2(4)
N4 N3 C10 114.1(3)
N4 N3 B2 125.4(3)
C10 N3 B2 120.4(3)
N3 N4 C8 119.1(3)
C26 N5 C25 111.8(3)
C26 N5 B3 122.5(3)
C25 N5 B3 125.6(3)
C28 N6 B4 127.1(4)
N8 N7 C29 113.8(3)
N8 N7 B4 125.3(3)
C29 N7 B4 120.8(3)
N7 N8 C27 119.3(3)
C9 O1 B1 126.4(3)
C28 O2 B3 126.5(3)
F1 B1 F2 111.9(4)
F1 B1 O1 109.1(4)
F2 B1 O1 108.3(4)
F1 B1 N1 109.6(4)
F2 B1 N1 108.5(3)
O1 B1 N1 109.4(3)
F3 B2 F4 109.4(4)
F3 B2 N2 111.7(4)
F4 B2 N2 109.8(4)
F3 B2 N3 109.5(4)
F4 B2 N3 109.9(4)
N2 B2 N3 106.4(3)
F6 B3 F5 111.7(4)
F6 B3 O2 109.7(4)
F5 B3 O2 108.5(4)
F6 B3 N5 108.9(4)
F5 B3 N5 109.1(3)
O2 B3 N5 108.9(3)
F8 B4 F7 109.8(5)
F8 B4 N6 112.8(4)
F7 B4 N6 109.6(4)
F8 B4 N7 109.0(4)
F7 B4 N7 109.9(4)
N6 B4 N7 105.7(4)
C6 C1 C2 120.7(4)
C6 C1 S1 110.8(3)
C2 C1 S1 128.5(3)
C3 C2 C1 118.0(5)
C2 C3 C4 121.4(5)
C3 C4 C5 122.0(5)
C4 C5 C6 116.9(4)
C1 C6 C5 120.9(4)
C1 C6 N1 112.4(3)
C5 C6 N1 126.6(4)
N1 C7 C8 120.9(3)
N1 C7 S1 114.5(3)
C8 C7 S1 124.6(3)
N4 C8 C9 124.4(3)
N4 C8 C7 116.1(3)
C9 C8 C7 119.5(3)
N2 C9 O1 120.6(4)
N2 C9 C8 118.3(3)
O1 C9 C8 121.1(3)
C11 C10 C15 120.9(4)
C11 C10 N3 118.2(3)
C15 C10 N3 120.9(3)
C10 C11 C12 120.9(4)
C13 C12 C11 120.3(4)
C12 C13 C14 120.8(4)
C13 C14 C19 121.4(4)
C13 C14 C15 119.4(4)
C19 C14 C15 119.1(4)
C14 C15 C16 118.4(4)
C14 C15 C10 117.7(4)
C16 C15 C10 123.9(4)
C17 C16 C15 120.6(4)
C16 C17 C18 120.1(5)
C19 C18 C17 121.0(4)
C18 C19 C14 120.7(4)
C21 C20 C25 122.1(4)
C21 C20 S2 127.4(3)
C25 C20 S2 110.5(3)
C20 C21 C22 117.1(4)
C23 C22 C21 121.1(5)
C24 C23 C22 121.7(4)
C23 C24 C25 118.0(4)
C24 C25 C20 119.8(4)
C24 C25 N5 127.2(4)
C20 C25 N5 112.9(3)
N5 C26 C27 121.4(3)
N5 C26 S2 114.8(3)
C27 C26 S2 123.8(3)
N8 C27 C26 116.6(3)
N8 C27 C28 124.9(4)
C26 C27 C28 118.5(3)
O2 C28 N6 120.9(4)
O2 C28 C27 121.8(4)
N6 C28 C27 117.3(4)
C30 C29 C34 121.0(4)
C30 C29 N7 118.9(4)
C34 C29 N7 120.0(3)
C29 C30 C31 120.8(4)
C32 C31 C30 120.1(4)
C31 C32 C33 120.6(4)
C32 C33 C38 122.0(4)
C32 C33 C34 119.7(4)
C38 C33 C34 118.3(4)
C29 C34 C35 124.1(4)
C29 C34 C33 117.7(4)
C35 C34 C33 118.1(4)
C36 C35 C34 120.8(4)
C35 C36 C37 120.8(5)
C38 C37 C36 120.2(4)
C37 C38 C33 121.6(4)
Cl1 C39 Cl2 111.8(3)

loop_
_geom_bond_atom_site_label_1
_geom_bond_atom_site_label_2
_geom_bond_distance
S1 C7 1.703(4)
S1 C1 1.736(4)
S2 C26 1.705(4)
S2 C20 1.740(4)
Cl1 C39 1.723(5)
Cl2 C39 1.738(5)
F1 B1 1.350(5)
F2 B1 1.369(5)
F3 B2 1.339(6)
F4 B2 1.385(6)
F5 B3 1.365(5)
F6 B3 1.350(5)
F7 B4 1.381(6)
F8 B4 1.332(6)
N1 C7 1.327(4)
N1 C6 1.404(5)
N1 B1 1.568(5)
N2 C9 1.295(5)
N2 B2 1.524(6)
N3 N4 1.304(4)
N3 C10 1.446(4)
N3 B2 1.568(6)
N4 C8 1.336(4)
N5 C26 1.335(4)
N5 C25 1.396(5)
N5 B3 1.579(6)
N6 C28 1.299(5)
N6 B4 1.525(6)
N7 N8 1.302(4)
N7 C29 1.446(5)
N7 B4 1.581(6)
N8 C27 1.331(4)
O1 C9 1.298(4)
O1 B1 1.477(5)
O2 C28 1.294(5)
O2 B3 1.483(6)
C1 C6 1.383(5)
C1 C2 1.391(6)
C2 C3 1.353(7)
C3 C4 1.373(7)
C4 C5 1.376(6)
C5 C6 1.388(5)
C7 C8 1.422(5)
C8 C9 1.416(5)
C10 C11 1.355(5)
C10 C15 1.422(5)
C11 C12 1.396(5)
C12 C13 1.351(6)
C13 C14 1.413(6)
C14 C19 1.415(6)
C14 C15 1.417(5)
C15 C16 1.421(6)
C16 C17 1.366(6)
C17 C18 1.406(6)
C18 C19 1.343(7)
C20 C21 1.381(6)
C20 C25 1.392(6)
C21 C22 1.390(6)
C22 C23 1.379(7)
C23 C24 1.375(6)
C24 C25 1.392(5)
C26 C27 1.422(5)
C27 C28 1.423(5)
C29 C30 1.350(5)
C29 C34 1.416(5)
C30 C31 1.408(6)
C31 C32 1.354(6)
C32 C33 1.406(6)
C33 C38 1.414(6)
C33 C34 1.423(5)
C34 C35 1.418(6)
C35 C36 1.353(6)
C36 C37 1.395(6)
C37 C38 1.339(6)
